data_4333021
loop_
_publ_author_name
'Esteruelas, Miguel A.'
'Garc\'ia-Yebra, Cristina'
'Oliv\'an, Montserrat'
'O\~nate, Enrique'

_publ_section_title
;
 Preparation and Characterization of Novel Os&#x2212;Diolefin
 Dimers:&#x00A0; New Entry to Os&#x2212;Cyclooctadiene Complexes
;
_journal_issue 25
_journal_name_full 'Inorganic Chemistry'
_journal_page_first 10162
_journal_page_last 10171
_journal_paper_doi 10.1021/ic0612799
_journal_volume 45
_journal_year 2006
_chemical_formula_sum 'C45 H77 Cl3 Ir N Os2'
_chemical_formula_weight 1311.03
_chemical_name_systematic
; 
 ? 
;
_space_group_IT_number 60
_symmetry_cell_setting orthorhombic
_symmetry_space_group_name_Hall '-P 2n 2ab'
_symmetry_space_group_name_H-M 'P b c n'
_atom_sites_solution_hydrogens geom
_atom_sites_solution_primary direct
_atom_sites_solution_secondary difmap
_audit_creation_method SHELXL-97
_cell_angle_alpha 90.00
_cell_angle_beta 90.00
_cell_angle_gamma 90.00
_cell_formula_units_Z 8
_cell_length_a 39.752(4)
_cell_length_b 11.0636(12)
_cell_length_c 19.758(2)
_cell_measurement_reflns_used 935
_cell_measurement_temperature 100(2)
_cell_measurement_theta_max 23
_cell_measurement_theta_min 3
_cell_volume 8689.6(16)
_computing_cell_refinement 'SAINT+ v. 6.1 (Bruker AXS, 2000)'
_computing_data_collection 'SMART v. 5.625 (Bruker AXS, 2000)'
_computing_data_reduction 'SAINT+ v. 6.1 (Bruker AXS, 2000)'
_computing_molecular_graphics 'XP, SHELXTL v. 6.1 (Bruker, 2000)'
_computing_publication_material 'XCIF, SHELXTL v. 6.1 (Bruker, 2000)'
_computing_structure_refinement 'SHELXL-97 (Sheldrick, 1997)'
_computing_structure_solution 'SHELXS-97 (Sheldrick, 1990)'
_diffrn_ambient_temperature 100(2)
_diffrn_detector_area_resol_mean 8.26
_diffrn_measured_fraction_theta_full 1.000
_diffrn_measured_fraction_theta_max 0.959
_diffrn_measurement_device_type 'Bruker SMART APEX CCD system'
_diffrn_measurement_method '\w rotations with narrow frames'
_diffrn_radiation_monochromator graphite
_diffrn_radiation_source 'fine-focus sealed tube'
_diffrn_radiation_type MoK\a
_diffrn_radiation_wavelength 0.71073
_diffrn_reflns_av_R_equivalents 0.1000
_diffrn_reflns_av_sigmaI/netI 0.0818
_diffrn_reflns_limit_h_max 53
_diffrn_reflns_limit_h_min -53
_diffrn_reflns_limit_k_max 14
_diffrn_reflns_limit_k_min -15
_diffrn_reflns_limit_l_max 26
_diffrn_reflns_limit_l_min -26
_diffrn_reflns_number 104440
_diffrn_reflns_theta_full 27.50
_diffrn_reflns_theta_max 29.00
_diffrn_reflns_theta_min 1.91
_diffrn_standards_decay_% 'no decay'
_exptl_absorpt_coefficient_mu 9.107
_exptl_absorpt_correction_T_max 0.339
_exptl_absorpt_correction_T_min 0.231
_exptl_absorpt_correction_type multi-scan
_exptl_absorpt_process_details
;
Absorption correction performed with SADABS program. This is based on the
method of Blessing: Blessing, R. H., Acta Crystallogr., Sect. A 1995, 51, 33.

SADABS: Area-Detector Absorption Correction. Bruker-AXS 
within SAINT+ package, v. 6.1 (2000).
;
_exptl_crystal_colour orange
_exptl_crystal_density_diffrn 2.004
_exptl_crystal_density_method 'not measured'
_exptl_crystal_description prism
_exptl_crystal_F_000 5072
_exptl_crystal_size_max 0.36
_exptl_crystal_size_mid 0.10
_exptl_crystal_size_min 0.06
_refine_diff_density_max 4.885
_refine_diff_density_min -2.133
_refine_diff_density_rms 0.260
_refine_ls_extinction_method none
_refine_ls_goodness_of_fit_ref 1.028
_refine_ls_hydrogen_treatment mixed
_refine_ls_matrix_type full
_refine_ls_number_parameters 487
_refine_ls_number_reflns 11076
_refine_ls_number_restraints 134
_refine_ls_restrained_S_all 1.028
_refine_ls_R_factor_all 0.0871
_refine_ls_R_factor_gt 0.0542
_refine_ls_shift/su_max 0.107
_refine_ls_shift/su_mean 0.005
_refine_ls_structure_factor_coef Fsqd
_refine_ls_weighting_details 'calc w=1/[\s^2^(Fo^2^)+(0.0589P)^2^+0.0000P] where P=(Fo^2^+2Fc^2^)/3'
_refine_ls_weighting_scheme calc
_refine_ls_wR_factor_gt 0.1155
_refine_ls_wR_factor_ref 0.1245
_reflns_number_gt 7961
_reflns_number_total 11076
_reflns_threshold_expression >2sigma(I)
_cod_data_source_file ic0612799sup1.cif
_cod_data_source_block mae202as
_cod_original_sg_symbol_H-M Pbcn
_cod_database_code 4333021

loop_
_symmetry_equiv_pos_as_xyz
'x, y, z'
'-x+1/2, -y+1/2, z+1/2'
'-x, y, -z+1/2'
'x+1/2, -y+1/2, -z'
'-x, -y, -z'
'x-1/2, y-1/2, -z-1/2'
'x, -y, z-1/2'
'-x-1/2, y-1/2, z'

loop_
_atom_site_label
_atom_site_type_symbol
_atom_site_fract_x
_atom_site_fract_y
_atom_site_fract_z
_atom_site_U_iso_or_equiv
_atom_site_adp_type
_atom_site_occupancy
_atom_site_symmetry_multiplicity
_atom_site_calc_flag
_atom_site_refinement_flags
_atom_site_disorder_assembly
_atom_site_disorder_group
Ir Ir 0.179837(9) 0.85288(3) 0.342648(18) 0.01860(9) Uani 1 1 d . . .
Os1 Os 0.164303(9) 0.81006(3) 0.547280(18) 0.01835(9) Uani 1 1 d . . .
Os2 Os 0.100795(9) 0.76416(3) 0.61023(2) 0.02296(10) Uani 1 1 d . . .
H1 H 0.1441 0.7605 0.6076 0.09(5) Uiso 1 1 d R . .
Cl1 Cl 0.12189(7) 0.9617(2) 0.57335(14) 0.0395(7) Uani 1 1 d . . .
Cl2 Cl 0.11833(5) 0.6882(2) 0.49824(11) 0.0240(5) Uani 1 1 d . . .
Cl3 Cl 0.04810(7) 0.8213(4) 0.55839(17) 0.0607(11) Uani 1 1 d . . .
C1 C 0.1699(2) 0.9046(8) 0.4548(5) 0.021(2) Uani 1 1 d . . .
C2 C 0.1959(3) 0.9802(9) 0.4260(5) 0.029(2) Uani 1 1 d . . .
H2 H 0.2184 0.9839 0.4419 0.034 Uiso 1 1 calc R . .
C3 C 0.1832(3) 1.0480(9) 0.3713(6) 0.036(3) Uani 1 1 d . . .
H3 H 0.1954 1.1047 0.3450 0.043 Uiso 1 1 calc R . .
C4 C 0.1489(3) 1.0167(10) 0.3623(5) 0.035(3) Uani 1 1 d . . .
H4 H 0.1337 1.0503 0.3304 0.042 Uiso 1 1 calc R . .
C5 C 0.1416(2) 0.9238(9) 0.4114(5) 0.026(2) Uani 1 1 d . . .
H5 H 0.1209 0.8812 0.4144 0.031 Uiso 1 1 calc R . .
C6 C 0.2270(2) 0.7857(9) 0.3110(5) 0.022(2) Uani 1 1 d . . .
H6 H 0.244(2) 0.833(8) 0.336(5) 0.026 Uiso 1 1 d . . .
C7 C 0.2109(2) 0.8455(9) 0.2552(5) 0.025(2) Uani 1 1 d . . .
H7 H 0.2172(19) 0.924(7) 0.242(4) 0.00(2) Uiso 1 1 d . . .
C8 C 0.1955(3) 0.7772(9) 0.1954(5) 0.027(2) Uani 1 1 d . . .
H8A H 0.2074 0.6992 0.1896 0.032 Uiso 1 1 calc R . .
H8B H 0.1988 0.8250 0.1535 0.032 Uiso 1 1 calc R . .
C9 C 0.1577(3) 0.7534(10) 0.2058(5) 0.032(2) Uani 1 1 d . . .
H9A H 0.1511 0.6786 0.1818 0.038 Uiso 1 1 calc R . .
H9B H 0.1445 0.8213 0.1868 0.038 Uiso 1 1 calc R . .
C10 C 0.1500(2) 0.7402(9) 0.2831(5) 0.031(2) Uani 1 1 d D . .
H10 H 0.1275(10) 0.777(7) 0.291(4) 0.02(2) Uiso 1 1 d D . .
C11 C 0.1684(2) 0.6666(7) 0.3306(4) 0.0199(19) Uani 1 1 d DU . .
H11 H 0.1543 0.6314 0.3677 0.024 Uiso 1 1 calc R . .
C12 C 0.1970(2) 0.5854(8) 0.3063(6) 0.035(3) Uani 1 1 d D . .
H12A H 0.1941 0.5666 0.2577 0.042 Uiso 1 1 calc R . .
H12B H 0.1968 0.5084 0.3319 0.042 Uiso 1 1 calc R . .
C13 C 0.2294(2) 0.6485(8) 0.3171(5) 0.026(2) Uani 1 1 d . . .
H13A H 0.2459 0.6186 0.2835 0.031 Uiso 1 1 calc R . .
H13B H 0.2381 0.6279 0.3626 0.031 Uiso 1 1 calc R . .
C14 C 0.2031(2) 0.6983(8) 0.5069(5) 0.0203(19) Uani 1 1 d D . .
H14 H 0.192(3) 0.653(9) 0.470(4) 0.050 Uiso 1 1 d D . .
C15 C 0.1910(3) 0.6469(9) 0.5692(5) 0.025(2) Uani 1 1 d D . .
H15 H 0.1750(17) 0.578(5) 0.562(4) 0.02(2) Uiso 1 1 d D . .
C16 C 0.2120(3) 0.6551(11) 0.6337(6) 0.041(3) Uani 1 1 d . . .
H16A H 0.2362 0.6526 0.6213 0.049 Uiso 1 1 calc R . .
H16B H 0.2073 0.5834 0.6621 0.049 Uiso 1 1 calc R . .
C17 C 0.2055(3) 0.7691(11) 0.6757(5) 0.042(3) Uani 1 1 d . . .
H17A H 0.1894 0.7498 0.7123 0.050 Uiso 1 1 calc R . .
H17B H 0.2268 0.7957 0.6969 0.050 Uiso 1 1 calc R . .
C18 C 0.1915(3) 0.8712(11) 0.6333(5) 0.035(3) Uani 1 1 d . . .
H18 H 0.1796 0.9348 0.6601 0.042 Uiso 1 1 calc R . .
C19 C 0.2072(3) 0.9150(10) 0.5744(5) 0.035(3) Uani 1 1 d . . .
H19 H 0.2048 1.0039 0.5668 0.042 Uiso 1 1 calc R . .
C20 C 0.2415(3) 0.8606(11) 0.5509(5) 0.036(3) Uani 1 1 d . . .
H20A H 0.2553 0.9250 0.5299 0.044 Uiso 1 1 calc R . .
H20B H 0.2539 0.8297 0.5908 0.044 Uiso 1 1 calc R . .
C21 C 0.2365(2) 0.7571(9) 0.4997(6) 0.030(2) Uani 1 1 d . . .
H21A H 0.2388 0.7896 0.4532 0.036 Uiso 1 1 calc R . .
H21B H 0.2544 0.6959 0.5064 0.036 Uiso 1 1 calc R . .
C22 C 0.0771(3) 0.8407(10) 0.6962(6) 0.039(3) Uani 1 1 d D . .
H22 H 0.074(3) 0.924(4) 0.677(6) 0.06(4) Uiso 1 1 d D . .
C23 C 0.1114(3) 0.8091(9) 0.7141(5) 0.029(2) Uani 1 1 d D . .
H23 H 0.126(2) 0.884(6) 0.717(6) 0.050 Uiso 1 1 d D . .
C24 C 0.1190(3) 0.7016(9) 0.7590(5) 0.029(2) Uani 1 1 d . . .
H24A H 0.0997 0.6875 0.7896 0.035 Uiso 1 1 calc R . .
H24B H 0.1389 0.7204 0.7874 0.035 Uiso 1 1 calc R . .
C25 C 0.1259(3) 0.5871(9) 0.7188(5) 0.028(2) Uani 1 1 d . . .
H25A H 0.1184 0.5163 0.7455 0.033 Uiso 1 1 calc R . .
H25B H 0.1505 0.5792 0.7115 0.033 Uiso 1 1 calc R . .
C26 C 0.1080(2) 0.5864(8) 0.6501(5) 0.025(2) Uani 1 1 d D . .
H26 H 0.1186(18) 0.536(6) 0.614(3) 0.01(2) Uiso 1 1 d D . .
C27 C 0.0733(3) 0.6106(10) 0.6428(6) 0.031(2) Uani 1 1 d D . .
H27 H 0.068(3) 0.560(8) 0.602(3) 0.05(3) Uiso 1 1 d D . .
C28 C 0.0503(3) 0.6344(11) 0.7031(6) 0.039(3) Uani 1 1 d . . .
H28A H 0.0277 0.6007 0.6934 0.047 Uiso 1 1 calc R . .
H28B H 0.0593 0.5923 0.7433 0.047 Uiso 1 1 calc R . .
C29 C 0.0470(3) 0.7675(11) 0.7186(6) 0.049(4) Uani 1 1 d . . .
H29A H 0.0439 0.7779 0.7680 0.058 Uiso 1 1 calc R . .
H29B H 0.0266 0.7992 0.6959 0.058 Uiso 1 1 calc R . .
N N 0.07313(14) 0.2620(5) 0.4906(3) 0.0215(17) Uani 1 1 d D . .
C30A C 0.1074(2) 0.3232(12) 0.4899(9) 0.0211(19) Uiso 0.50 1 d PDU A 1
C31A C 0.1372(2) 0.2445(12) 0.5130(9) 0.0216(17) Uiso 0.50 1 d PDU A 1
C32A C 0.1699(3) 0.3207(16) 0.5195(8) 0.0230(18) Uiso 0.50 1 d PDU A 1
C33A C 0.1796(5) 0.3777(17) 0.4507(9) 0.023(2) Uiso 0.50 1 d PDU A 1
C34A C 0.0661(5) 0.2050(13) 0.5583(5) 0.033(2) Uiso 0.50 1 d PDU A 1
C35A C 0.0681(5) 0.2936(14) 0.6189(5) 0.034(2) Uiso 0.50 1 d PDU A 1
C36A C 0.0645(7) 0.2235(14) 0.6867(5) 0.036(2) Uiso 0.50 1 d PDU A 1
C37A C 0.0600(5) 0.3113(17) 0.7468(6) 0.036(3) Uiso 0.50 1 d PDU A 1
C38A C 0.0470(4) 0.3559(16) 0.4745(8) 0.036(2) Uiso 0.50 1 d PDU A 1
C39A C 0.0495(5) 0.4061(14) 0.4017(7) 0.037(2) Uiso 0.50 1 d PDU A 1
C40A C 0.0242(5) 0.5092(14) 0.3890(11) 0.039(2) Uiso 0.50 1 d PDU A 1
C41A C 0.0394(7) 0.6338(13) 0.4043(14) 0.045(3) Uiso 0.50 1 d PDU A 1
C42A C 0.0754(4) 0.1593(14) 0.4402(9) 0.034(2) Uiso 0.50 1 d PDU A 1
C43A C 0.0416(4) 0.0917(16) 0.4309(9) 0.036(2) Uiso 0.50 1 d PDU A 1
C44A C 0.0448(4) -0.0012(17) 0.3719(10) 0.037(2) Uiso 0.50 1 d PDU A 1
C45A C 0.0105(4) -0.0654(17) 0.3612(11) 0.038(3) Uiso 0.50 1 d PDU A 1
C30B C 0.1098(2) 0.2343(14) 0.4830(9) 0.0243(19) Uiso 0.50 1 d PDU A 2
C31B C 0.1332(2) 0.3209(14) 0.5214(8) 0.0241(17) Uiso 0.50 1 d PDU A 2
C32B C 0.1704(2) 0.3002(16) 0.5047(8) 0.0233(18) Uiso 0.50 1 d PDU A 2
C33B C 0.1803(5) 0.3539(19) 0.4352(9) 0.024(3) Uiso 0.50 1 d PDU A 2
C34B C 0.0608(5) 0.3009(15) 0.5597(5) 0.036(2) Uiso 0.50 1 d PDU A 2
C35B C 0.0683(5) 0.2115(14) 0.6166(5) 0.036(2) Uiso 0.50 1 d PDU A 2
C36B C 0.0632(7) 0.2652(15) 0.6876(5) 0.036(2) Uiso 0.50 1 d PDU A 2
C37B C 0.0690(6) 0.1716(17) 0.7439(6) 0.041(3) Uiso 0.50 1 d PDU A 2
C38B C 0.0638(3) 0.3677(15) 0.4459(10) 0.038(2) Uiso 0.50 1 d PDU A 2
C39B C 0.0264(3) 0.3977(13) 0.4418(10) 0.039(2) Uiso 0.50 1 d PDU A 2
C40B C 0.0196(5) 0.5115(14) 0.3985(10) 0.039(2) Uiso 0.50 1 d PDU A 2
C41B C 0.0356(7) 0.6247(14) 0.4297(12) 0.042(3) Uiso 0.50 1 d PDU A 2
C42B C 0.0498(5) 0.1557(14) 0.4768(7) 0.037(2) Uiso 0.50 1 d PDU A 2
C43B C 0.0492(5) 0.1158(13) 0.4030(7) 0.037(2) Uiso 0.50 1 d PDU A 2
C44B C 0.0383(6) -0.0137(13) 0.3911(8) 0.038(2) Uiso 0.50 1 d PDU A 2
C45B C 0.0260(6) -0.0395(17) 0.3189(9) 0.043(3) Uiso 0.50 1 d PDU A 2

loop_
_atom_site_aniso_label
_atom_site_aniso_U_11
_atom_site_aniso_U_22
_atom_site_aniso_U_33
_atom_site_aniso_U_23
_atom_site_aniso_U_13
_atom_site_aniso_U_12
Ir 0.01945(18) 0.02178(18) 0.01457(18) 0.00061(14) 0.00317(14) 0.00224(14)
Os1 0.02101(18) 0.02036(18) 0.01367(18) -0.00381(14) 0.00030(15) 0.00200(14)
Os2 0.02226(19) 0.0292(2) 0.0175(2) 0.00529(16) 0.00494(15) 0.01044(15)
Cl1 0.0576(18) 0.0258(13) 0.0350(16) 0.0077(11) 0.0253(14) 0.0194(12)
Cl2 0.0178(11) 0.0384(13) 0.0156(11) -0.0012(10) -0.0030(9) -0.0003(9)
Cl3 0.0227(14) 0.112(3) 0.047(2) 0.035(2) 0.0083(13) 0.0283(16)
C1 0.023(5) 0.017(5) 0.023(5) -0.001(4) 0.005(4) 0.006(3)
C2 0.031(5) 0.023(5) 0.032(6) -0.005(4) 0.006(5) -0.003(4)
C3 0.039(6) 0.020(5) 0.048(7) -0.004(5) 0.015(5) 0.003(4)
C4 0.043(7) 0.036(6) 0.027(6) 0.000(5) 0.013(5) 0.019(5)
C5 0.025(5) 0.032(5) 0.021(5) 0.000(4) 0.005(4) 0.014(4)
C6 0.019(5) 0.032(5) 0.013(5) 0.000(4) 0.006(4) 0.003(4)
C7 0.029(5) 0.032(6) 0.015(5) -0.004(4) 0.011(4) -0.004(4)
C8 0.030(5) 0.036(6) 0.015(5) 0.002(4) 0.003(4) -0.001(4)
C9 0.038(6) 0.048(7) 0.010(5) 0.003(5) -0.003(4) -0.006(5)
C10 0.019(5) 0.054(7) 0.021(5) -0.010(5) 0.005(4) -0.015(5)
C11 0.023(2) 0.019(2) 0.018(3) -0.0005(18) 0.0014(18) -0.0068(18)
C12 0.056(7) 0.020(5) 0.029(6) -0.001(4) 0.013(5) -0.002(5)
C13 0.033(5) 0.026(5) 0.018(5) 0.000(4) 0.014(4) 0.015(4)
C14 0.012(4) 0.025(5) 0.023(5) -0.002(4) -0.002(4) 0.007(3)
C15 0.031(5) 0.025(5) 0.019(5) -0.001(4) 0.003(4) 0.006(4)
C16 0.024(5) 0.069(9) 0.029(6) 0.010(6) -0.001(5) 0.007(5)
C17 0.038(6) 0.070(8) 0.017(6) -0.006(6) -0.008(5) -0.011(6)
C18 0.038(6) 0.052(7) 0.016(5) -0.019(5) -0.002(5) -0.015(5)
C19 0.042(6) 0.040(6) 0.021(6) -0.012(5) -0.003(5) -0.010(5)
C20 0.031(6) 0.055(7) 0.023(6) -0.002(5) -0.002(5) -0.011(5)
C21 0.017(5) 0.037(6) 0.037(6) 0.003(5) -0.004(4) -0.003(4)
C22 0.061(8) 0.032(6) 0.023(6) 0.001(5) 0.026(6) 0.013(5)
C23 0.047(7) 0.026(5) 0.015(5) -0.012(4) 0.014(5) -0.008(5)
C24 0.033(6) 0.038(6) 0.017(5) 0.001(4) -0.001(4) 0.002(5)
C25 0.038(6) 0.024(5) 0.021(5) 0.004(4) 0.002(4) -0.002(4)
C26 0.031(5) 0.020(5) 0.023(5) 0.002(4) 0.009(4) 0.001(4)
C27 0.028(6) 0.038(6) 0.027(6) -0.001(5) -0.001(5) -0.004(4)
C28 0.034(6) 0.056(8) 0.029(6) 0.011(6) 0.007(5) -0.003(5)
C29 0.043(7) 0.068(9) 0.035(7) 0.023(6) 0.022(6) 0.032(6)
N 0.030(4) 0.021(4) 0.014(4) 0.002(3) 0.007(3) -0.001(3)

loop_
_atom_type_symbol
_atom_type_description
_atom_type_scat_dispersion_real
_atom_type_scat_dispersion_imag
_atom_type_scat_source
C C 0.0033 0.0016 'International Tables Vol C Tables 4.2.6.8 and 6.1.1.4'
H H 0.0000 0.0000 'International Tables Vol C Tables 4.2.6.8 and 6.1.1.4'
N N 0.0061 0.0033 'International Tables Vol C Tables 4.2.6.8 and 6.1.1.4'
Cl Cl 0.1484 0.1585 'International Tables Vol C Tables 4.2.6.8 and 6.1.1.4'
Os Os -1.2165 7.6030 'International Tables Vol C Tables 4.2.6.8 and 6.1.1.4'
Ir Ir -1.4442 7.9887 'International Tables Vol C Tables 4.2.6.8 and 6.1.1.4'

loop_
_geom_angle_atom_site_label_1
_geom_angle_atom_site_label_2
_geom_angle_atom_site_label_3
_geom_angle
C10 Ir C6 97.3(4)
C10 Ir C7 81.3(4)
C6 Ir C7 39.6(4)
C10 Ir C11 39.99(18)
C6 Ir C11 79.4(3)
C7 Ir C11 89.8(4)
C10 Ir C5 99.8(4)
C6 Ir C5 158.2(4)
C7 Ir C5 157.5(4)
C11 Ir C5 105.6(4)
C10 Ir C4 105.8(4)
C6 Ir C4 146.1(4)
C7 Ir C4 119.6(4)
C11 Ir C4 133.7(4)
C5 Ir C4 38.2(4)
C10 Ir C3 139.0(4)
C6 Ir C3 111.2(4)
C7 Ir C3 102.0(4)
C11 Ir C3 167.9(4)
C5 Ir C3 62.4(4)
C4 Ir C3 37.0(4)
C10 Ir C2 160.9(4)
C6 Ir C2 100.7(4)
C7 Ir C2 116.9(4)
C11 Ir C2 138.4(3)
C5 Ir C2 61.2(4)
C4 Ir C2 61.3(4)
C3 Ir C2 36.6(4)
C10 Ir C1 126.1(3)
C6 Ir C1 121.3(3)
C7 Ir C1 152.1(4)
C11 Ir C1 108.0(3)
C5 Ir C1 36.9(3)
C4 Ir C1 62.5(4)
C3 Ir C1 62.0(4)
C2 Ir C1 36.7(3)
C1 Os1 C18 118.6(4)
C1 Os1 C14 83.5(3)
C18 Os1 C14 96.7(4)
C1 Os1 C19 82.1(4)
C18 Os1 C19 38.6(4)
C14 Os1 C19 80.3(4)
C1 Os1 C15 122.6(3)
C18 Os1 C15 81.6(4)
C14 Os1 C15 39.4(4)
C19 Os1 C15 90.7(4)
C1 Os1 Cl1 85.1(2)
C18 Os1 Cl1 87.9(3)
C14 Os1 Cl1 168.6(3)
C19 Os1 Cl1 97.2(3)
C15 Os1 Cl1 152.0(3)
C1 Os1 Cl2 90.5(3)
C18 Os1 Cl2 149.8(3)
C14 Os1 Cl2 94.1(3)
C19 Os1 Cl2 171.2(3)
C15 Os1 Cl2 89.2(3)
Cl1 Os1 Cl2 86.96(10)
C1 Os1 Os2 123.8(2)
C18 Os1 Os2 99.1(3)
C14 Os1 Os2 134.3(3)
C19 Os1 Os2 133.9(3)
C15 Os1 Os2 101.6(3)
Cl1 Os1 Os2 54.47(7)
Cl2 Os1 Os2 54.57(5)
C1 Os1 H1 154.2
C18 Os1 H1 76.1
C14 Os1 H1 117.5
C19 Os1 H1 114.7
C15 Os1 H1 78.6
Cl1 Os1 H1 73.7
Cl2 Os1 H1 73.9
Os2 Os1 H1 30.5
C22 Os2 C27 81.2(4)
C22 Os2 C26 97.6(4)
C27 Os2 C26 38.8(4)
C22 Os2 C23 39.7(4)
C27 Os2 C23 89.8(4)
C26 Os2 C23 80.5(4)
C22 Os2 Cl3 81.4(4)
C27 Os2 Cl3 83.8(3)
C26 Os2 Cl3 120.9(3)
C23 Os2 Cl3 120.9(3)
C22 Os2 Cl1 91.9(3)
C27 Os2 Cl1 168.8(3)
C26 Os2 Cl1 152.1(3)
C23 Os2 Cl1 90.6(3)
Cl3 Os2 Cl1 86.41(12)
C22 Os2 Cl2 168.7(4)
C27 Os2 Cl2 98.3(3)
C26 Os2 Cl2 88.8(3)
C23 Os2 Cl2 151.4(3)
Cl3 Os2 Cl2 87.36(10)
Cl1 Os2 Cl2 86.60(8)
C22 Os2 Os1 132.1(4)
C27 Os2 Os1 136.8(3)
C26 Os2 Os1 101.8(3)
C23 Os2 Os1 101.5(3)
Cl3 Os2 Os1 122.32(7)
Cl1 Os2 Os1 53.88(6)
Cl2 Os2 Os1 54.63(5)
C22 Os2 H1 118.6
C27 Os2 H1 120.4
C26 Os2 H1 81.7
C23 Os2 H1 80.7
Cl3 Os2 H1 149.3
Cl1 Os2 H1 70.7
Cl2 Os2 H1 71.5
Os1 Os2 H1 27.0
Os1 Cl1 Os2 71.65(7)
Os2 Cl2 Os1 70.80(6)
C5 C1 C2 103.8(8)
C5 C1 Os1 120.5(7)
C2 C1 Os1 134.5(7)
C5 C1 Ir 66.2(5)
C2 C1 Ir 69.3(5)
Os1 C1 Ir 136.1(4)
C3 C2 C1 110.8(9)
C3 C2 Ir 70.8(6)
C1 C2 Ir 74.0(6)
C3 C2 H2 124.6
C1 C2 H2 124.6
Ir C2 H2 122.2
C2 C3 C4 108.1(10)
C2 C3 Ir 72.7(6)
C4 C3 Ir 71.1(6)
C2 C3 H3 126.0
C4 C3 H3 126.0
Ir C3 H3 122.0
C3 C4 C5 106.4(10)
C3 C4 Ir 71.9(6)
C5 C4 Ir 69.3(5)
C3 C4 H4 126.8
C5 C4 H4 126.8
Ir C4 H4 123.7
C1 C5 C4 110.6(9)
C1 C5 Ir 76.9(5)
C4 C5 Ir 72.5(5)
C1 C5 H5 124.7
C4 C5 H5 124.7
Ir C5 H5 117.6
C7 C6 C13 123.1(9)
C7 C6 Ir 70.6(5)
C13 C6 Ir 112.5(6)
C7 C6 H6 116(6)
C13 C6 H6 117(6)
Ir C6 H6 106(6)
C6 C7 C8 122.9(9)
C6 C7 Ir 69.7(5)
C8 C7 Ir 114.5(6)
C6 C7 H7 121(5)
C8 C7 H7 111(5)
Ir C7 H7 110(5)
C7 C8 C9 111.8(8)
C7 C8 H8A 109.3
C9 C8 H8A 109.3
C7 C8 H8B 109.3
C9 C8 H8B 109.3
H8A C8 H8B 107.9
C8 C9 C10 109.7(8)
C8 C9 H9A 109.7
C10 C9 H9A 109.7
C8 C9 H9B 109.7
C10 C9 H9B 109.7
H9A C9 H9B 108.2
C11 C10 C9 126.2(9)
C11 C10 Ir 71.5(5)
C9 C10 Ir 112.6(6)
C11 C10 H10 125(5)
C9 C10 H10 107(5)
Ir C10 H10 100(5)
C12 C11 C10 120.4(8)
C12 C11 Ir 116.5(6)
C10 C11 Ir 68.5(5)
C12 C11 H11 114.6
C10 C11 H11 114.6
Ir C11 H11 114.6
C11 C12 C13 109.0(7)
C11 C12 H12A 109.9
C13 C12 H12A 109.9
C11 C12 H12B 109.9
C13 C12 H12B 109.9
H12A C12 H12B 108.3
C12 C13 C6 113.8(8)
C12 C13 H13A 108.8
C6 C13 H13A 108.8
C12 C13 H13B 108.8
C6 C13 H13B 108.8
H13A C13 H13B 107.7
C15 C14 C21 123.6(9)
C15 C14 Os1 70.6(5)
C21 C14 Os1 115.4(7)
C15 C14 H14 107(7)
C21 C14 H14 124(7)
Os1 C14 H14 104(7)
C14 C15 C16 120.6(9)
C14 C15 Os1 70.0(5)
C16 C15 Os1 113.0(7)
C14 C15 H15 113(5)
C16 C15 H15 121(5)
Os1 C15 H15 107(5)
C15 C16 C17 114.1(9)
C15 C16 H16A 108.7
C17 C16 H16A 108.7
C15 C16 H16B 108.7
C17 C16 H16B 108.7
H16A C16 H16B 107.6
C18 C17 C16 112.2(9)
C18 C17 H17A 109.2
C16 C17 H17A 109.2
C18 C17 H17B 109.2
C16 C17 H17B 109.2
H17A C17 H17B 107.9
C19 C18 C17 123.5(11)
C19 C18 Os1 71.0(6)
C17 C18 Os1 113.1(7)
C19 C18 H18 114.0
C17 C18 H18 114.0
Os1 C18 H18 114.0
C18 C19 C20 120.1(10)
C18 C19 Os1 70.4(6)
C20 C19 Os1 114.5(7)
C18 C19 H19 114.8
C20 C19 H19 114.8
Os1 C19 H19 114.8
C21 C20 C19 111.7(8)
C21 C20 H20A 109.3
C19 C20 H20A 109.3
C21 C20 H20B 109.3
C19 C20 H20B 109.3
H20A C20 H20B 108.0
C14 C21 C20 112.2(9)
C14 C21 H21A 109.2
C20 C21 H21A 109.2
C14 C21 H21B 109.2
C20 C21 H21B 109.2
H21A C21 H21B 107.9
C23 C22 C29 123.0(10)
C23 C22 Os2 71.4(5)
C29 C22 Os2 111.9(8)
C23 C22 H22 116(7)
C29 C22 H22 120(7)
Os2 C22 H22 97(7)
C22 C23 C24 121.3(9)
C22 C23 Os2 68.9(6)
C24 C23 Os2 114.6(6)
C22 C23 H23 110(6)
C24 C23 H23 120(7)
Os2 C23 H23 111(7)
C23 C24 C25 112.6(8)
C23 C24 H24A 109.1
C25 C24 H24A 109.1
C23 C24 H24B 109.1
C25 C24 H24B 109.1
H24A C24 H24B 107.8
C24 C25 C26 112.5(8)
C24 C25 H25A 109.1
C26 C25 H25A 109.1
C24 C25 H25B 109.1
C26 C25 H25B 109.1
H25A C25 H25B 107.8
C27 C26 C25 122.9(9)
C27 C26 Os2 69.9(6)
C25 C26 Os2 112.6(6)
C27 C26 H26 116(5)
C25 C26 H26 116(5)
Os2 C26 H26 108(5)
C26 C27 C28 122.6(10)
C26 C27 Os2 71.3(6)
C28 C27 Os2 114.1(8)
C26 C27 H27 100(6)
C28 C27 H27 127(7)
Os2 C27 H27 108(7)
C29 C28 C27 112.4(9)
C29 C28 H28A 109.1
C27 C28 H28A 109.1
C29 C28 H28B 109.1
C27 C28 H28B 109.1
H28A C28 H28B 107.9
C28 C29 C22 113.1(9)
C28 C29 H29A 109.0
C22 C29 H29A 109.0
C28 C29 H29B 109.0
C22 C29 H29B 109.0
H29A C29 H29B 107.8
C30B N C38A 142.4(11)
C30B N C34A 100.6(12)
C38A N C34A 110.5(10)
C30B N C38B 109.7(10)
C38A N C38B 34.1(8)
C34A N C38B 143.0(11)
C30B N C34B 117.8(10)
C38A N C34B 76.7(8)
C34A N C34B 42.1(8)
C38B N C34B 103.2(10)
C30B N C42A 73.8(8)
C38A N C42A 114.9(11)
C34A N C42A 106.3(10)
C38B N C42A 102.2(13)
C34B N C42A 145.7(11)
C30B N C30A 38.6(7)
C38A N C30A 108.0(10)
C34A N C30A 111.1(10)
C38B N C30A 82.5(8)
C34B N C30A 100.0(11)
C42A N C30A 105.9(9)
C30B N C42B 114.5(10)
C38A N C42B 94.4(12)
C34A N C42B 73.9(9)
C38B N C42B 110.1(11)
C34B N C42B 100.6(10)
C42A N C42B 48.6(8)
C30A N C42B 152.5(10)
N C30A C31A 115.8(8)
C30A C31A C32A 111.2(8)
C33A C32A C31A 111.0(8)
N C34A C35A 114.3(9)
C34A C35A C36A 110.2(8)
C37A C36A C35A 111.1(9)
N C38A C39A 113.8(9)
C40A C39A C38A 112.2(9)
C41A C40A C39A 112.2(9)
N C42A C43A 112.8(8)
C42A C43A C44A 109.7(8)
C45A C44A C43A 109.5(9)
N C30B C31B 114.3(8)
C32B C31B C30B 112.7(8)
C31B C32B C33B 112.2(9)
N C34B C35B 114.6(9)
C34B C35B C36B 113.3(9)
C35B C36B C37B 112.3(9)
N C38B C39B 115.9(9)
C38B C39B C40B 112.0(9)
C41B C40B C39B 111.7(9)
N C42B C43B 113.9(9)
C44B C43B C42B 115.3(9)
C43B C44B C45B 114.4(10)

loop_
_geom_bond_atom_site_label_1
_geom_bond_atom_site_label_2
_geom_bond_distance
Ir C10 2.083(10)
Ir C6 2.112(9)
Ir C7 2.125(9)
Ir C11 2.124(8)
Ir C5 2.183(9)
Ir C4 2.225(10)
Ir C3 2.235(10)
Ir C2 2.260(10)
Ir C1 2.322(9)
Os1 C1 2.117(10)
Os1 C18 2.124(10)
Os1 C14 2.131(9)
Os1 C19 2.132(10)
Os1 C15 2.138(10)
Os1 Cl1 2.434(2)
Os1 Cl2 2.469(2)
Os1 Os2 2.8598(6)
Os1 H1 1.5381
Os2 C22 2.118(10)
Os2 C27 2.120(11)
Os2 C26 2.139(9)
Os2 C23 2.153(10)
Os2 Cl3 2.416(3)
Os2 Cl1 2.452(3)
Os2 Cl2 2.468(2)
Os2 H1 1.7227
C1 C5 1.431(13)
C1 C2 1.444(13)
C2 C3 1.410(15)
C2 H2 0.9500
C3 C4 1.417(15)
C3 H3 0.9500
C4 C5 1.442(14)
C4 H4 0.9500
C5 H5 0.9500
C6 C7 1.437(14)
C6 C13 1.525(13)
C6 H6 0.98(10)
C7 C8 1.531(13)
C7 H7 0.94(8)
C8 C9 1.539(14)
C8 H8A 0.9900
C8 H8B 0.9900
C9 C10 1.566(13)
C9 H9A 0.9900
C9 H9B 0.9900
C10 C11 1.439(5)
C10 H10 0.997(10)
C11 C12 1.529(5)
C11 H11 1.0000
C12 C13 1.481(14)
C12 H12A 0.9900
C12 H12B 0.9900
C13 H13A 0.9900
C13 H13B 0.9900
C14 C15 1.438(14)
C14 C21 1.486(13)
C14 H14 0.998(10)
C15 C16 1.528(14)
C15 H15 1.000(10)
C16 C17 1.532(16)
C16 H16A 0.9900
C16 H16B 0.9900
C17 C18 1.513(16)
C17 H17A 0.9900
C17 H17B 0.9900
C18 C19 1.406(15)
C18 H18 1.0000
C19 C20 1.561(15)
C19 H19 1.0000
C20 C21 1.541(14)
C20 H20A 0.9900
C20 H20B 0.9900
C21 H21A 0.9900
C21 H21B 0.9900
C22 C23 1.452(16)
C22 C29 1.513(16)
C22 H22 0.999(10)
C23 C24 1.515(14)
C23 H23 1.000(10)
C24 C25 1.520(13)
C24 H24A 0.9900
C24 H24B 0.9900
C25 C26 1.532(14)
C25 H25A 0.9900
C25 H25B 0.9900
C26 C27 1.414(14)
C26 H26 1.001(10)
C27 C28 1.524(15)
C27 H27 0.997(10)
C28 C29 1.510(16)
C28 H28A 0.9900
C28 H28B 0.9900
C29 H29A 0.9900
C29 H29B 0.9900
N C30B 1.495(9)
N C38A 1.502(9)
N C34A 1.505(9)
N C38B 1.512(9)
N C34B 1.514(9)
N C42A 1.514(9)
N C30A 1.521(8)
N C42B 1.522(9)
C30A C31A 1.540(9)
C31A C32A 1.553(9)
C32A C33A 1.548(9)
C34A C35A 1.548(9)
C35A C36A 1.555(9)
C36A C37A 1.544(9)
C38A C39A 1.545(9)
C39A C40A 1.540(9)
C40A C41A 1.533(10)
C42A C43A 1.549(9)
C43A C44A 1.559(9)
C44A C45A 1.553(9)
C30B C31B 1.537(9)
C31B C32B 1.534(9)
C32B C33B 1.546(9)
C34B C35B 1.527(9)
C35B C36B 1.537(9)
C36B C37B 1.538(9)
C38B C39B 1.528(9)
C39B C40B 1.546(9)
C40B C41B 1.534(10)
C42B C43B 1.524(9)
C43B C44B 1.515(9)
C44B C45B 1.534(9)
